data_2218994
loop_
_publ_author_name
'Lin, Jian-Li'
'Xu, Wei'
'Xie, Hong-Zhen'

_publ_section_title
;A second polymorph of
 aqua(2,9-dimethyl-1,10-phenanthroline-\k^2^<i>N</i>,<i>N</i>')bis(formato-\k<i>O</i>)copper(II)
;
_journal_coeditor_code FJ2128
_journal_issue 8
_journal_name_full 'Acta Crystallographica Section E'
_journal_page_first m1062
_journal_paper_doi 10.1107/S1600536808022812
_journal_volume 64
_journal_year 2008
_chemical_formula_iupac '[Cu (H C O2)2 (C14 H12 N2) (H2 O)]'
_chemical_formula_moiety 'C16 H16 Cu N2 O5'
_chemical_formula_sum 'C16 H16 Cu N2 O5'
_chemical_formula_weight 379.85
_chemical_name_systematic
;
aqua(2,9-dimethyl-1,10-phenanthroline-
\k^2^<i>N</i>,<i>N</i>')bis(formato-\kO)copper(II)
;
_space_group_IT_number 14
_symmetry_cell_setting monoclinic
_symmetry_space_group_name_Hall '-P 2ybc'
_symmetry_space_group_name_H-M 'P 1 21/c 1'
_atom_sites_solution_hydrogens geom
_atom_sites_solution_primary direct
_atom_sites_solution_secondary difmap
_audit_creation_method SHELXL-97
_cell_angle_alpha 90.00
_cell_angle_beta 94.22(3)
_cell_angle_gamma 90.00
_cell_formula_units_Z 4
_cell_length_a 10.669(2)
_cell_length_b 7.7677(16)
_cell_length_c 19.338(4)
_cell_measurement_reflns_used 25
_cell_measurement_temperature 295(2)
_cell_measurement_theta_max 12.5
_cell_measurement_theta_min 5.0
_cell_volume 1598.3(6)
_computing_cell_refinement 'XSCANS (Siemens, 1996)'
_computing_data_collection 'XSCANS (Siemens, 1996)'
_computing_data_reduction 'XSCANS (Siemens, 1996)'
_computing_molecular_graphics 'SHELXL97 (Sheldrick, 2008)'
_computing_publication_material 'SHELXL97 (Sheldrick, 2008)'
_computing_structure_refinement 'SHELXL97 (Sheldrick, 2008)'
_computing_structure_solution 'SHELXS97 (Sheldrick, 2008)'
_diffrn_ambient_temperature 295(2)
_diffrn_measured_fraction_theta_full 0.995
_diffrn_measured_fraction_theta_max 0.995
_diffrn_measurement_device_type 'Bruker P4'
_diffrn_measurement_method \q/2\q
_diffrn_radiation_monochromator graphite
_diffrn_radiation_source 'fine-focus sealed tube'
_diffrn_radiation_type MoK\a
_diffrn_radiation_wavelength 0.71073
_diffrn_reflns_av_R_equivalents 0.0188
_diffrn_reflns_av_sigmaI/netI 0.0151
_diffrn_reflns_limit_h_max 13
_diffrn_reflns_limit_h_min -13
_diffrn_reflns_limit_k_max 9
_diffrn_reflns_limit_k_min -10
_diffrn_reflns_limit_l_max 25
_diffrn_reflns_limit_l_min -24
_diffrn_reflns_number 15099
_diffrn_reflns_theta_full 27.48
_diffrn_reflns_theta_max 27.48
_diffrn_reflns_theta_min 3.25
_diffrn_standards_decay_% 0
_diffrn_standards_interval_count 97
_diffrn_standards_number 3
_exptl_absorpt_coefficient_mu 1.395
_exptl_absorpt_correction_T_max 0.879
_exptl_absorpt_correction_T_min 0.749
_exptl_absorpt_correction_type multi-scan
_exptl_absorpt_process_details '(XSCANS; Siemens, 1996)'
_exptl_crystal_colour blue
_exptl_crystal_density_diffrn 1.579
_exptl_crystal_density_method 'not measured'
_exptl_crystal_description plate
_exptl_crystal_F_000 780
_exptl_crystal_size_max 0.26
_exptl_crystal_size_mid 0.17
_exptl_crystal_size_min 0.09
_refine_diff_density_max 0.349
_refine_diff_density_min -0.218
_refine_ls_extinction_method none
_refine_ls_goodness_of_fit_ref 1.058
_refine_ls_hydrogen_treatment constr
_refine_ls_matrix_type full
_refine_ls_number_parameters 219
_refine_ls_number_reflns 3632
_refine_ls_number_restraints 0
_refine_ls_restrained_S_all 1.058
_refine_ls_R_factor_all 0.0309
_refine_ls_R_factor_gt 0.0260
_refine_ls_shift/su_max 0.001
_refine_ls_shift/su_mean 0.000
_refine_ls_structure_factor_coef Fsqd
_refine_ls_weighting_details 'calc w=1/[\s^2^(Fo^2^)+(0.0413P)^2^+0.5201P] where P=(Fo^2^+2Fc^2^)/3'
_refine_ls_weighting_scheme calc
_refine_ls_wR_factor_gt 0.0699
_refine_ls_wR_factor_ref 0.0722
_reflns_number_gt 3202
_reflns_number_total 3632
_reflns_threshold_expression I>2\s(I)
_cod_data_source_file fj2128.cif
_cod_data_source_block I
_cod_original_sg_symbol_H-M 'P 21/c'
_cod_database_code 2218994
_cod_database_fobs_code 2218994

loop_
_symmetry_equiv_pos_as_xyz
'x, y, z'
'-x, y+1/2, -z+1/2'
'-x, -y, -z'
'x, -y-1/2, z-1/2'

loop_
_atom_site_type_symbol
_atom_site_label
_atom_site_fract_x
_atom_site_fract_y
_atom_site_fract_z
_atom_site_U_iso_or_equiv
_atom_site_adp_type
_atom_site_calc_flag
_atom_site_refinement_flags
_atom_site_occupancy
Cu Cu 0.209657(18) 0.90493(2) 0.156116(9) 0.02440(7) Uani d . 1
N N1 0.21922(12) 0.80402(17) 0.05966(6) 0.0257(3) Uani d . 1
N N2 0.42113(13) 0.89494(17) 0.14606(7) 0.0275(3) Uani d . 1
C C1 0.11886(17) 0.7632(2) 0.01841(9) 0.0325(4) Uani d . 1
C C2 0.1317(2) 0.6999(3) -0.04910(10) 0.0472(5) Uani d . 1
H H2A 0.0605 0.6741 -0.0778 0.057 Uiso calc R 1
C C3 0.2471(2) 0.6765(3) -0.07224(10) 0.0508(5) Uani d . 1
H H3A 0.2552 0.6332 -0.1165 0.061 Uiso calc R 1
C C4 0.35505(19) 0.7178(3) -0.02912(9) 0.0393(4) Uani d . 1
C C5 0.4803(2) 0.6986(3) -0.04949(11) 0.0541(6) Uani d . 1
H H5A 0.4929 0.6540 -0.0931 0.065 Uiso calc R 1
C C6 0.5804(2) 0.7435(3) -0.00711(11) 0.0537(6) Uani d . 1
H H6A 0.6609 0.7298 -0.0217 0.064 Uiso calc R 1
C C7 0.56433(17) 0.8120(3) 0.05998(10) 0.0397(4) Uani d . 1
C C8 0.66470(19) 0.8661(3) 0.10598(12) 0.0511(5) Uani d . 1
H H8A 0.7468 0.8577 0.0931 0.061 Uiso calc R 1
C C9 0.64241(19) 0.9302(3) 0.16884(12) 0.0478(5) Uani d . 1
H H9A 0.7091 0.9659 0.1992 0.057 Uiso calc R 1
C C10 0.51845(17) 0.9430(2) 0.18838(9) 0.0350(4) Uani d . 1
C C11 0.44274(15) 0.8321(2) 0.08260(8) 0.0289(3) Uani d . 1
C C12 0.33615(16) 0.7831(2) 0.03694(8) 0.0281(3) Uani d . 1
C C13 -0.00801(18) 0.7856(3) 0.04536(10) 0.0438(4) Uani d . 1
H H13A -0.0302 0.6831 0.0694 0.066 Uiso calc R 1
H H13B -0.0691 0.8066 0.0073 0.066 Uiso calc R 1
H H13C -0.0062 0.8816 0.0767 0.066 Uiso calc R 1
C C14 0.4920(2) 1.0068(3) 0.25888(10) 0.0537(6) Uani d . 1
H H14A 0.4243 1.0884 0.2547 0.081 Uiso calc R 1
H H14B 0.5659 1.0614 0.2802 0.081 Uiso calc R 1
H H14C 0.4691 0.9116 0.2870 0.081 Uiso calc R 1
O O1 0.18364(13) 0.98991(18) 0.24857(6) 0.0408(3) Uani d . 1
O O2 -0.02000(15) 1.0452(3) 0.22488(8) 0.0613(4) Uani d . 1
C C15 0.0760(2) 1.0407(3) 0.26275(10) 0.0471(5) Uani d . 1
O O3 0.18495(13) 1.12747(15) 0.10994(6) 0.0365(3) Uani d . 1
O O4 0.18327(18) 1.41073(16) 0.10823(8) 0.0530(4) Uani d . 1
C C16 0.19793(18) 1.2723(2) 0.13792(9) 0.0360(4) Uani d . 1
O O5 0.19568(12) 0.67025(15) 0.19376(6) 0.0344(3) Uani d . 1
H H5B 0.1958 0.5834 0.1636 0.051 Uiso d . 1
H H5C 0.1416 0.6452 0.2242 0.054 Uiso d . 1
H H15 0.0751 1.0904 0.3111 0.052 Uiso d . 1
H H16 0.2383 1.2705 0.1852 0.049 Uiso d . 1

loop_
_atom_site_aniso_label
_atom_site_aniso_U_11
_atom_site_aniso_U_22
_atom_site_aniso_U_33
_atom_site_aniso_U_12
_atom_site_aniso_U_13
_atom_site_aniso_U_23
Cu 0.02683(11) 0.02277(11) 0.02410(11) 0.00161(7) 0.00524(7) -0.00126(7)
N1 0.0280(7) 0.0227(6) 0.0263(6) -0.0003(5) 0.0021(5) -0.0001(5)
N2 0.0267(7) 0.0283(7) 0.0276(6) -0.0012(5) 0.0032(5) 0.0011(5)
C1 0.0353(9) 0.0304(8) 0.0313(8) -0.0023(7) -0.0011(7) -0.0003(7)
C2 0.0495(12) 0.0554(12) 0.0350(9) -0.0055(10) -0.0086(8) -0.0096(9)
C3 0.0627(14) 0.0601(13) 0.0297(9) -0.0010(11) 0.0040(9) -0.0158(9)
C4 0.0467(11) 0.0421(10) 0.0300(8) 0.0022(8) 0.0093(7) -0.0060(8)
C5 0.0587(14) 0.0690(15) 0.0373(10) 0.0073(11) 0.0227(9) -0.0110(10)
C6 0.0430(12) 0.0737(15) 0.0474(11) 0.0080(10) 0.0234(9) -0.0016(11)
C7 0.0319(9) 0.0479(11) 0.0408(9) 0.0023(8) 0.0126(7) 0.0052(9)
C8 0.0246(9) 0.0722(14) 0.0575(12) -0.0005(9) 0.0102(8) 0.0079(11)
C9 0.0306(10) 0.0592(13) 0.0526(12) -0.0096(9) -0.0033(8) 0.0047(10)
C10 0.0323(9) 0.0346(9) 0.0374(9) -0.0041(7) -0.0018(7) 0.0021(7)
C11 0.0292(8) 0.0288(8) 0.0295(7) 0.0007(6) 0.0077(6) 0.0020(7)
C12 0.0327(8) 0.0264(7) 0.0258(7) 0.0020(6) 0.0070(6) 0.0006(6)
C13 0.0308(9) 0.0564(12) 0.0434(10) -0.0056(9) -0.0033(8) 0.0005(9)
C14 0.0484(12) 0.0687(15) 0.0426(11) -0.0057(11) -0.0066(9) -0.0160(11)
O1 0.0475(8) 0.0463(8) 0.0293(6) 0.0104(6) 0.0073(5) -0.0055(6)
O2 0.0465(9) 0.0904(13) 0.0485(8) 0.0135(9) 0.0128(7) -0.0072(9)
C15 0.0577(13) 0.0534(12) 0.0319(9) 0.0127(10) 0.0159(9) -0.0061(9)
O3 0.0529(8) 0.0249(6) 0.0319(6) 0.0037(5) 0.0045(5) 0.0000(5)
O4 0.0859(12) 0.0259(7) 0.0479(8) 0.0012(7) 0.0098(8) 0.0004(6)
C16 0.0443(10) 0.0292(9) 0.0346(8) -0.0012(7) 0.0028(7) -0.0013(7)
O5 0.0415(7) 0.0271(6) 0.0359(6) -0.0028(5) 0.0122(5) 0.0032(5)

loop_
_atom_type_symbol
_atom_type_description
_atom_type_scat_dispersion_real
_atom_type_scat_dispersion_imag
_atom_type_scat_source
C C 0.0033 0.0016 'International Tables Vol C Tables 4.2.6.8 and 6.1.1.4'
H H 0.0000 0.0000 'International Tables Vol C Tables 4.2.6.8 and 6.1.1.4'
N N 0.0061 0.0033 'International Tables Vol C Tables 4.2.6.8 and 6.1.1.4'
O O 0.0106 0.0060 'International Tables Vol C Tables 4.2.6.8 and 6.1.1.4'
Cu Cu 0.3201 1.2651 'International Tables Vol C Tables 4.2.6.8 and 6.1.1.4'

loop_
_geom_angle_atom_site_label_1
_geom_angle_atom_site_label_2
_geom_angle_atom_site_label_3
_geom_angle
_geom_angle_publ_flag
O1 Cu O3 95.53(6) y
O1 Cu O5 87.40(6) y
O1 Cu N1 174.06(6) y
O1 Cu N2 107.40(6) y
O3 Cu O5 167.05(6) y
O3 Cu N1 86.33(5) y
O3 Cu N2 95.28(6) y
O5 Cu N1 89.57(5) y
O5 Cu N2 95.87(5) y
N1 Cu N2 77.98(6) y
C1 N1 C12 119.71(14) ?
C1 N1 Cu 123.47(11) ?
C12 N1 Cu 116.80(11) ?
C10 N2 C11 118.80(15) ?
C10 N2 Cu 132.20(12) ?
C11 N2 Cu 108.95(11) ?
N1 C1 C2 120.71(17) ?
N1 C1 C13 118.29(15) ?
C2 C1 C13 121.00(17) ?
C3 C2 C1 120.38(18) ?
C3 C2 H2A 119.8 ?
C1 C2 H2A 119.8 ?
C2 C3 C4 119.86(17) ?
C2 C3 H3A 120.1 ?
C4 C3 H3A 120.1 ?
C12 C4 C3 117.10(18) ?
C12 C4 C5 119.28(18) ?
C3 C4 C5 123.61(18) ?
C6 C5 C4 121.48(18) ?
C6 C5 H5A 119.3 ?
C4 C5 H5A 119.3 ?
C5 C6 C7 120.61(18) ?
C5 C6 H6A 119.7 ?
C7 C6 H6A 119.7 ?
C8 C7 C11 116.55(17) ?
C8 C7 C6 123.44(18) ?
C11 C7 C6 119.99(19) ?
C9 C8 C7 120.23(18) ?
C9 C8 H8A 119.9 ?
C7 C8 H8A 119.9 ?
C8 C9 C10 119.97(19) ?
C8 C9 H9A 120.0 ?
C10 C9 H9A 120.0 ?
N2 C10 C9 121.54(18) ?
N2 C10 C14 117.62(17) ?
C9 C10 C14 120.81(18) ?
N2 C11 C7 122.89(16) ?
N2 C11 C12 118.11(14) ?
C7 C11 C12 119.01(15) ?
N1 C12 C4 122.22(16) ?
N1 C12 C11 118.15(14) ?
C4 C12 C11 119.63(16) ?
C1 C13 H13A 109.5 ?
C1 C13 H13B 109.5 ?
H13A C13 H13B 109.5 ?
C1 C13 H13C 109.5 ?
H13A C13 H13C 109.5 ?
H13B C13 H13C 109.5 ?
C10 C14 H14A 109.5 ?
C10 C14 H14B 109.5 ?
H14A C14 H14B 109.5 ?
C10 C14 H14C 109.5 ?
H14A C14 H14C 109.5 ?
H14B C14 H14C 109.5 ?
C15 O1 Cu 119.93(13) ?
O2 C15 O1 128.13(18) ?
O2 C15 H15 118.8 ?
O1 C15 H15 112.9 ?
C16 O3 Cu 126.20(12) ?
O4 C16 O3 125.51(17) ?
O4 C16 H16 118.8 ?
O3 C16 H16 114.6 ?
Cu O5 H5B 117.0 ?
Cu O5 H5C 121.6 ?
H5B O5 H5C 107.7 ?

loop_
_geom_bond_atom_site_label_1
_geom_bond_atom_site_label_2
_geom_bond_distance
_geom_bond_publ_flag
Cu O1 1.9450(12) y
Cu O3 1.9546(12) y
Cu O5 1.9726(12) y
Cu N1 2.0328(13) y
Cu N2 2.2801(15) y
N1 C1 1.326(2) ?
N1 C12 1.363(2) ?
N2 C10 1.327(2) ?
N2 C11 1.356(2) ?
C1 C2 1.411(2) ?
C1 C13 1.496(3) ?
C2 C3 1.353(3) ?
C2 H2A 0.9300 ?
C3 C4 1.408(3) ?
C3 H3A 0.9300 ?
C4 C12 1.403(2) ?
C4 C5 1.429(3) ?
C5 C6 1.343(3) ?
C5 H5A 0.9300 ?
C6 C7 1.424(3) ?
C6 H6A 0.9300 ?
C7 C8 1.405(3) ?
C7 C11 1.408(2) ?
C8 C9 1.351(3) ?
C8 H8A 0.9300 ?
C9 C10 1.405(3) ?
C9 H9A 0.9300 ?
C10 C14 1.497(3) ?
C11 C12 1.439(2) ?
C13 H13A 0.9600 ?
C13 H13B 0.9600 ?
C13 H13C 0.9600 ?
C14 H14A 0.9600 ?
C14 H14B 0.9600 ?
C14 H14C 0.9600 ?
O1 C15 1.264(2) ?
O2 C15 1.215(3) ?
C15 H15 1.0122 ?
O3 C16 1.252(2) ?
O4 C16 1.223(2) ?
C16 H16 0.9821 ?
O5 H5B 0.8914 ?
O5 H5C 0.8760 ?

loop_
_geom_hbond_atom_site_label_D
_geom_hbond_atom_site_label_H
_geom_hbond_atom_site_label_A
_geom_hbond_site_symmetry_A
_geom_hbond_distance_DH
_geom_hbond_distance_HA
_geom_hbond_distance_DA
_geom_hbond_angle_DHA
_geom_hbond_publ_flag
O5 H5C O2 2_545 0.88 1.86 2.714(2) 166 y
O5 H5B O4 1_545 0.89 1.72 2.605(2) 175 y
